data_7214143
loop_
_publ_author_name
'Wang, Jin-Hua'
'Tang, Gui-Mei'
'Wang, Yong-Tao'
'Qin, Ting-Xiao'
'Ng, Seik Weng'

_publ_section_title
;
 Metal-directed assembly of coordination polymers with the versatile
 ligand 2-(1H-benzotriazol-1-yl) acetic acid: from discrete structures to
 two-dimensional networks
;
_journal_issue 13
_journal_name_full CrystEngComm
_journal_page_first 2660
_journal_paper_doi 10.1039/c3ce42099j
_journal_volume 16
_journal_year 2014
_chemical_formula_moiety 'Cd (H2 O) (C8 H6 N3 O2)2'
_chemical_formula_sum 'C16 H14 Cd N6 O5'
_chemical_formula_weight 482.73
_chemical_name_systematic
; 
 ? 
;
_space_group_IT_number 15
_symmetry_cell_setting monoclinic
_symmetry_space_group_name_Hall '-C 2yc'
_symmetry_space_group_name_H-M 'C 1 2/c 1'
_atom_sites_solution_hydrogens geom
_atom_sites_solution_primary direct
_atom_sites_solution_secondary difmap
_audit_creation_method SHELXL-97
_cell_angle_alpha 90.00
_cell_angle_beta 95.641(1)
_cell_angle_gamma 90.00
_cell_formula_units_Z 4
_cell_length_a 13.7012(9)
_cell_length_b 16.2853(10)
_cell_length_c 7.9527(5)
_cell_measurement_reflns_used 5845
_cell_measurement_temperature 293(2)
_cell_measurement_theta_max 27.5772
_cell_measurement_theta_min 2.5013
_cell_volume 1765.88(19)
_computing_structure_refinement 'SHELXL-97 (Sheldrick, 1997)'
_computing_structure_solution 'SHELXS-97 (Sheldrick, 1990)'
_diffrn_ambient_temperature 293(2)
_diffrn_measured_fraction_theta_full 0.995
_diffrn_measured_fraction_theta_max 0.995
_diffrn_measurement_device_type 'Bruker SMART APEX'
_diffrn_measurement_method '\w scans'
_diffrn_radiation_monochromator graphite
_diffrn_radiation_source 'fine-focus sealed tube'
_diffrn_radiation_type MoK\a
_diffrn_radiation_wavelength 0.71073
_diffrn_reflns_av_R_equivalents 0.0196
_diffrn_reflns_av_sigmaI/netI 0.0176
_diffrn_reflns_limit_h_max 17
_diffrn_reflns_limit_h_min -17
_diffrn_reflns_limit_k_max 21
_diffrn_reflns_limit_k_min -21
_diffrn_reflns_limit_l_max 10
_diffrn_reflns_limit_l_min -10
_diffrn_reflns_number 7575
_diffrn_reflns_theta_full 27.49
_diffrn_reflns_theta_max 27.49
_diffrn_reflns_theta_min 1.95
_diffrn_standards_interval_count 0
_diffrn_standards_interval_time 0
_diffrn_standards_number 0
_exptl_absorpt_coefficient_mu 1.280
_exptl_absorpt_correction_T_max 0.7838
_exptl_absorpt_correction_T_min 0.7000
_exptl_absorpt_correction_type multi-scan
_exptl_absorpt_process_details SADABS
_exptl_crystal_colour colorless
_exptl_crystal_density_diffrn 1.816
_exptl_crystal_density_method 'not measured'
_exptl_crystal_description prism
_exptl_crystal_F_000 960
_exptl_crystal_size_max 0.30
_exptl_crystal_size_mid 0.20
_exptl_crystal_size_min 0.20
_refine_diff_density_max 0.283
_refine_diff_density_min -0.386
_refine_diff_density_rms 0.063
_refine_ls_extinction_method none
_refine_ls_goodness_of_fit_ref 1.023
_refine_ls_hydrogen_treatment mixed
_refine_ls_matrix_type full
_refine_ls_number_parameters 132
_refine_ls_number_reflns 2029
_refine_ls_number_restraints 1
_refine_ls_restrained_S_all 1.023
_refine_ls_R_factor_all 0.0179
_refine_ls_R_factor_gt 0.0168
_refine_ls_shift/su_max 0.001
_refine_ls_shift/su_mean 0.001
_refine_ls_structure_factor_coef Fsqd
_refine_ls_weighting_details 'calc w=1/[\s^2^(Fo^2^)+(0.0313P)^2^+0.6980P] where P=(Fo^2^+2Fc^2^)/3'
_refine_ls_weighting_scheme calc
_refine_ls_wR_factor_gt 0.0461
_refine_ls_wR_factor_ref 0.0470
_reflns_number_gt 1937
_reflns_number_total 2029
_reflns_threshold_expression I>2\s(I)
_cod_data_source_file c3ce42099j.txt
_cod_data_source_block compound_6
_cod_original_sg_symbol_H-M C2/c
_cod_database_code 7214143

loop_
_symmetry_equiv_pos_as_xyz
'x, y, z'
'-x, y, -z+1/2'
'x+1/2, y+1/2, z'
'-x+1/2, y+1/2, -z+1/2'
'-x, -y, -z'
'x, -y, z-1/2'
'-x+1/2, -y+1/2, -z'
'x+1/2, -y+1/2, z-1/2'

loop_
_atom_site_label
_atom_site_type_symbol
_atom_site_fract_x
_atom_site_fract_y
_atom_site_fract_z
_atom_site_U_iso_or_equiv
_atom_site_adp_type
_atom_site_occupancy
_atom_site_symmetry_multiplicity
_atom_site_calc_flag
_atom_site_refinement_flags
Cd1 Cd 0.5000 0.375880(8) 0.7500 0.02516(6) Uani 1 2 d S
O1 O 0.40416(10) 0.27668(9) 0.59926(14) 0.0477(3) Uani 1 1 d .
O2 O 0.39020(10) 0.39408(8) 0.45864(18) 0.0420(3) Uani 1 1 d .
O1w O 0.5000 0.51276(10) 0.7500 0.0548(5) Uani 1 2 d SD
H1 H 0.5339(14) 0.5387(12) 0.687(2) 0.058(7) Uiso 1 1 d D
N1 N 0.32558(9) 0.31439(8) 0.16040(15) 0.0286(2) Uani 1 1 d .
N2 N 0.40551(9) 0.32377(8) 0.07804(16) 0.0319(3) Uani 1 1 d .
N3 N 0.38260(11) 0.37001(7) -0.05435(18) 0.0315(3) Uani 1 1 d .
C1 C 0.37949(11) 0.31877(11) 0.46918(19) 0.0331(3) Uani 1 1 d .
C2 C 0.33400(12) 0.26878(10) 0.31858(18) 0.0342(3) Uani 1 1 d .
H2A H 0.3738 0.2203 0.3060 0.041 Uiso 1 1 calc R
H2B H 0.2693 0.2506 0.3417 0.041 Uiso 1 1 calc R
C3 C 0.24742(11) 0.35494(9) 0.07946(19) 0.0284(3) Uani 1 1 d .
C4 C 0.14826(14) 0.36120(11) 0.1079(3) 0.0394(4) Uani 1 1 d .
H4 H 0.1230 0.3360 0.1992 0.047 Uiso 1 1 calc R
C5 C 0.09107(13) 0.40703(13) -0.0079(3) 0.0492(4) Uani 1 1 d .
H5 H 0.0245 0.4123 0.0042 0.059 Uiso 1 1 calc R
C6 C 0.12960(14) 0.44651(12) -0.1450(3) 0.0510(5) Uani 1 1 d .
H6 H 0.0880 0.4784 -0.2179 0.061 Uiso 1 1 calc R
C7 C 0.22600(13) 0.43950(10) -0.1743(2) 0.0410(4) Uani 1 1 d .
H7 H 0.2507 0.4652 -0.2656 0.049 Uiso 1 1 calc R
C8 C 0.28546(12) 0.39152(9) -0.0595(2) 0.0293(3) Uani 1 1 d .

loop_
_atom_site_aniso_label
_atom_site_aniso_U_11
_atom_site_aniso_U_22
_atom_site_aniso_U_33
_atom_site_aniso_U_23
_atom_site_aniso_U_13
_atom_site_aniso_U_12
Cd1 0.02697(9) 0.02697(9) 0.02220(9) 0.000 0.00569(6) 0.000
O1 0.0489(7) 0.0699(9) 0.0235(6) 0.0093(5) -0.0014(5) -0.0241(6)
O2 0.0430(7) 0.0421(6) 0.0423(7) -0.0119(5) 0.0101(5) -0.0069(5)
O1w 0.1010(17) 0.0243(8) 0.0442(11) 0.000 0.0331(11) 0.000
N1 0.0308(6) 0.0349(6) 0.0207(6) -0.0007(5) 0.0047(5) -0.0062(5)
N2 0.0301(6) 0.0412(7) 0.0250(6) 0.0019(5) 0.0050(5) -0.0042(5)
N3 0.0311(7) 0.0400(7) 0.0241(6) 0.0021(5) 0.0057(5) -0.0035(5)
C1 0.0252(7) 0.0514(9) 0.0239(7) -0.0035(6) 0.0082(5) -0.0114(6)
C2 0.0413(8) 0.0382(8) 0.0229(7) 0.0038(6) 0.0012(6) -0.0119(6)
C3 0.0323(7) 0.0283(6) 0.0251(7) -0.0044(5) 0.0056(6) -0.0045(6)
C4 0.0363(9) 0.0413(8) 0.0426(10) -0.0018(7) 0.0136(7) -0.0044(7)
C5 0.0314(9) 0.0501(11) 0.0668(13) 0.0049(10) 0.0090(8) 0.0041(8)
C6 0.0429(10) 0.0494(10) 0.0596(12) 0.0135(9) -0.0013(8) 0.0065(8)
C7 0.0436(9) 0.0412(9) 0.0379(9) 0.0097(7) 0.0020(7) -0.0017(7)
C8 0.0315(7) 0.0311(7) 0.0258(7) -0.0019(5) 0.0052(6) -0.0043(6)

loop_
_atom_type_symbol
_atom_type_description
_atom_type_scat_dispersion_real
_atom_type_scat_dispersion_imag
_atom_type_scat_source
C C 0.0033 0.0016 'International Tables Vol C Tables 4.2.6.8 and 6.1.1.4'
H H 0.0000 0.0000 'International Tables Vol C Tables 4.2.6.8 and 6.1.1.4'
N N 0.0061 0.0033 'International Tables Vol C Tables 4.2.6.8 and 6.1.1.4'
O O 0.0106 0.0060 'International Tables Vol C Tables 4.2.6.8 and 6.1.1.4'
Cd Cd -0.8075 1.2024 'International Tables Vol C Tables 4.2.6.8 and 6.1.1.4'

loop_
_geom_angle_atom_site_label_1
_geom_angle_atom_site_label_2
_geom_angle_atom_site_label_3
_geom_angle
_geom_angle_site_symmetry_1
_geom_angle_site_symmetry_3
O1w Cd1 O1 133.73(3) . .
O1w Cd1 O1 133.73(3) . 2_656
O1 Cd1 O1 92.54(7) . 2_656
O1w Cd1 N3 92.34(3) . 2_655
O1 Cd1 N3 91.08(5) . 2_655
O1 Cd1 N3 85.69(5) 2_656 2_655
O1w Cd1 N3 92.34(3) . 1_556
O1 Cd1 N3 85.69(5) . 1_556
O1 Cd1 N3 91.08(5) 2_656 1_556
N3 Cd1 N3 175.33(6) 2_655 1_556
C1 O1 Cd1 97.88(10) . .
Cd1 O1w H1 120.5(15) . .
N2 N1 C3 110.84(12) . .
N2 N1 C2 118.81(12) . .
C3 N1 C2 130.27(13) . .
N3 N2 N1 108.45(12) . .
N2 N3 C8 109.05(13) . .
N2 N3 Cd1 115.56(10) . 1_554
C8 N3 Cd1 134.04(11) . 1_554
O2 C1 O1 124.78(15) . .
O2 C1 C2 121.05(15) . .
O1 C1 C2 114.17(15) . .
N1 C2 C1 113.37(13) . .
N1 C2 H2A 108.9 . .
C1 C2 H2A 108.9 . .
N1 C2 H2B 108.9 . .
C1 C2 H2B 108.9 . .
H2A C2 H2B 107.7 . .
N1 C3 C8 104.04(13) . .
N1 C3 C4 133.38(15) . .
C8 C3 C4 122.53(15) . .
C5 C4 C3 115.47(17) . .
C5 C4 H4 122.3 . .
C3 C4 H4 122.3 . .
C4 C5 C6 122.32(17) . .
C4 C5 H5 118.8 . .
C6 C5 H5 118.8 . .
C7 C6 C5 122.27(17) . .
C7 C6 H6 118.9 . .
C5 C6 H6 118.9 . .
C6 C7 C8 116.42(16) . .
C6 C7 H7 121.8 . .
C8 C7 H7 121.8 . .
N3 C8 C7 131.45(15) . .
N3 C8 C3 107.61(14) . .
C7 C8 C3 120.94(15) . .

loop_
_geom_bond_atom_site_label_1
_geom_bond_atom_site_label_2
_geom_bond_distance
_geom_bond_site_symmetry_2
Cd1 O1w 2.2291(17) .
Cd1 O1 2.3370(12) .
Cd1 O1 2.3370(12) 2_656
Cd1 N3 2.3472(14) 2_655
Cd1 N3 2.3472(14) 1_556
O1 C1 1.259(2) .
O2 C1 1.239(2) .
O1w H1 0.833(9) .
N1 N2 1.3389(17) .
N1 C3 1.3645(19) .
N1 C2 1.4557(18) .
N2 N3 1.3073(19) .
N3 C8 1.373(2) .
N3 Cd1 2.3472(14) 1_554
C1 C2 1.529(2) .
C2 H2A 0.9700 .
C2 H2B 0.9700 .
C3 C8 1.401(2) .
C3 C4 1.403(2) .
C4 C5 1.370(3) .
C4 H4 0.9300 .
C5 C6 1.412(3) .
C5 H5 0.9300 .
C6 C7 1.368(3) .
C6 H6 0.9300 .
C7 C8 1.401(2) .
C7 H7 0.9300 .

loop_
_geom_hbond_atom_site_label_D
_geom_hbond_atom_site_label_H
_geom_hbond_atom_site_label_A
_geom_hbond_distance_DH
_geom_hbond_distance_HA
_geom_hbond_distance_DA
_geom_hbond_angle_DHA
_geom_hbond_site_symmetry_A
O1w H1 O2 0.83(1) 1.96(1) 2.794(2) 177(2) 5_666

loop_
_geom_torsion_atom_site_label_1
_geom_torsion_atom_site_label_2
_geom_torsion_atom_site_label_3
_geom_torsion_atom_site_label_4
_geom_torsion
_geom_torsion_site_symmetry_1
_geom_torsion_site_symmetry_4
O1w Cd1 O1 C1 26.76(12) . .
O1 Cd1 O1 C1 -153.24(12) 2_656 .
N3 Cd1 O1 C1 -67.51(11) 2_655 .
N3 Cd1 O1 C1 115.87(11) 1_556 .
C3 N1 N2 N3 0.54(16) . .
C2 N1 N2 N3 -176.59(12) . .
N1 N2 N3 C8 -0.06(16) . .
N1 N2 N3 Cd1 -168.68(9) . 1_554
Cd1 O1 C1 O2 -13.22(18) . .
Cd1 O1 C1 C2 166.50(11) . .
N2 N1 C2 C1 78.61(18) . .
C3 N1 C2 C1 -97.87(18) . .
O2 C1 C2 N1 12.3(2) . .
O1 C1 C2 N1 -167.42(14) . .
N2 N1 C3 C8 -0.77(16) . .
C2 N1 C3 C8 175.93(14) . .
N2 N1 C3 C4 176.39(17) . .
C2 N1 C3 C4 -6.9(3) . .
N1 C3 C4 C5 -177.98(17) . .
C8 C3 C4 C5 -1.2(3) . .
C3 C4 C5 C6 -1.1(3) . .
C4 C5 C6 C7 2.1(3) . .
C5 C6 C7 C8 -0.7(3) . .
N2 N3 C8 C7 -179.85(17) . .
Cd1 N3 C8 C7 -14.2(3) 1_554 .
N2 N3 C8 C3 -0.42(17) . .
Cd1 N3 C8 C3 165.25(10) 1_554 .
C6 C7 C8 N3 177.77(18) . .
C6 C7 C8 C3 -1.6(2) . .
N1 C3 C8 N3 0.71(16) . .
C4 C3 C8 N3 -176.84(15) . .
N1 C3 C8 C7 -179.79(14) . .
C4 C3 C8 C7 2.7(2) . .
